data_7710033
loop_
_publ_author_name
'Jiajaroen, Suwadee'
'Dungkeaw, Winya'
'Kielar, Filip'
'Sukwattanasinitt, Mongkol'
'Sahasithiwat, Somboon'
'Zenno, Hikaru'
'Hayami, Shinya'
'Azam, Mohammad'
'Al-Resayes, Saud I'
'Chainok, Kittipong'

_publ_section_title
;
 Four series of lanthanide coordination polymers based on the
 tetrabromobenzene-1,4-dicarboxylate ligand: structural diversity and
 multifunctional properties
;
_journal_name_full 'Dalton Transactions'
_journal_paper_doi 10.1039/D2DT00007E
_journal_year 2022
_chemical_formula_moiety 'C15 H12 Br6 Dy O9'
_chemical_formula_sum 'C15 H12 Br6 Dy O9'
_chemical_formula_weight 978.15
_space_group_crystal_system monoclinic
_space_group_IT_number 15
_space_group_name_Hall '-C 2yc'
_space_group_name_H-M_alt 'C 1 2/c 1'
_atom_sites_solution_hydrogens mixed
_audit_creation_date 2020-01-30
_audit_creation_method
;
Olex2 1.3
(compiled Nov 21 2019 18:26:39 for OlexSys, GUI svn.r6003)
;
_audit_update_record
;
2021-12-21 deposited with the CCDC.	2022-04-13 downloaded from the CCDC.
;
_cell_angle_alpha 90
_cell_angle_beta 94.896(5)
_cell_angle_gamma 90
_cell_formula_units_Z 8
_cell_length_a 20.140(3)
_cell_length_b 10.5370(11)
_cell_length_c 21.997(3)
_cell_measurement_reflns_used 9619
_cell_measurement_temperature 296
_cell_measurement_theta_max 28.73
_cell_measurement_theta_min 2.34
_cell_volume 4651.1(11)
_computing_cell_refinement 'SAINT V8.40A (?, 2016)'
_computing_data_reduction 'SAINT V8.40A (?, 2016)'
_computing_molecular_graphics 'Olex2 1.3 (Dolomanov et al., 2009)'
_computing_publication_material 'Olex2 1.3 (Dolomanov et al., 2009)'
_computing_structure_refinement 'SHELXL 2018/3 (Sheldrick, 2015)'
_computing_structure_solution 'SHELXT 2014/5 (Sheldrick, 2014)'
_diffrn_ambient_temperature 296
_diffrn_detector 'Bruker PHOTON 200 area detector'
_diffrn_detector_area_resol_mean 7.39
_diffrn_detector_type 'PHOTON II area detector'
_diffrn_measured_fraction_theta_full 0.998
_diffrn_measured_fraction_theta_max 0.994
_diffrn_measurement_device 'four-circle KAPPA diffractometer'
_diffrn_measurement_device_type 'BRUKER D8 QUEST CMOS PHOTON II'
_diffrn_measurement_method '\f and \w scans'
_diffrn_radiation_collimation '0.5 mm'
_diffrn_radiation_monochromator graphite
_diffrn_radiation_probe x-ray
_diffrn_radiation_type MoK\a
_diffrn_radiation_wavelength 0.71073
_diffrn_radiation_xray_symbol K-L~3~
_diffrn_reflns_av_R_equivalents 0.0795
_diffrn_reflns_av_unetI/netI 0.0334
_diffrn_reflns_Laue_measured_fraction_full 0.998
_diffrn_reflns_Laue_measured_fraction_max 0.994
_diffrn_reflns_limit_h_max 27
_diffrn_reflns_limit_h_min -27
_diffrn_reflns_limit_k_max 14
_diffrn_reflns_limit_k_min -14
_diffrn_reflns_limit_l_max 29
_diffrn_reflns_limit_l_min -29
_diffrn_reflns_number 69165
_diffrn_reflns_point_group_measured_fraction_full 0.998
_diffrn_reflns_point_group_measured_fraction_max 0.994
_diffrn_reflns_theta_full 25.242
_diffrn_reflns_theta_max 28.815
_diffrn_reflns_theta_min 2.339
_diffrn_source 'sealed x-ray tube'
_diffrn_source_current 30.0
_diffrn_source_power 1.5
_diffrn_source_voltage 50.0
_diffrn_standards_number 0
_exptl_absorpt_coefficient_mu 13.567
_exptl_absorpt_correction_T_max 0.7458
_exptl_absorpt_correction_T_min 0.4756
_exptl_absorpt_correction_type multi-scan
_exptl_absorpt_process_details
;
SADABS-2016/2 (Bruker,2016/2) was used for absorption correction.
wR2(int) was 0.1489 before and 0.0891 after correction.
The Ratio of minimum to maximum transmission is 0.6377.
The \l/2 correction factor is Not present.
;
_exptl_crystal_colour colourless
_exptl_crystal_colour_primary colourless
_exptl_crystal_density_diffrn 2.794
_exptl_crystal_description plate
_exptl_crystal_F_000 3600
_exptl_crystal_size_max 0.16
_exptl_crystal_size_mid 0.12
_exptl_crystal_size_min 0.06
_refine_diff_density_max 0.822
_refine_diff_density_min -0.755
_refine_diff_density_rms 0.138
_refine_ls_extinction_coef 0.000249(18)
_refine_ls_extinction_expression Fc^*^=kFc[1+0.001xFc^2^\l^3^/sin(2\q)]^-1/4^
_refine_ls_extinction_method 'SHELXL-2018/3 (Sheldrick 2018)'
_refine_ls_goodness_of_fit_ref 1.056
_refine_ls_hydrogen_treatment mixed
_refine_ls_matrix_type full
_refine_ls_number_parameters 296
_refine_ls_number_reflns 6056
_refine_ls_number_restraints 3
_refine_ls_restrained_S_all 1.056
_refine_ls_R_factor_all 0.0312
_refine_ls_R_factor_gt 0.0250
_refine_ls_shift/su_max 0.003
_refine_ls_shift/su_mean 0.000
_refine_ls_structure_factor_coef Fsqd
_refine_ls_weighting_details 'w=1/[\s^2^(Fo^2^)+(0.0146P)^2^+15.7983P] where P=(Fo^2^+2Fc^2^)/3'
_refine_ls_weighting_scheme calc
_refine_ls_wR_factor_gt 0.0541
_refine_ls_wR_factor_ref 0.0563
_reflns_Friedel_coverage 0.000
_reflns_number_gt 5354
_reflns_number_total 6056
_reflns_threshold_expression 'I > 2\s(I)'
_cod_data_source_file d2dt00007e2.cif
_cod_data_source_block 8dy
_cod_original_cell_volume 4650.9(10)
_cod_database_code 7710033
_shelx_shelxl_version_number 2018/3
_shelx_space_group_comment
;
The symmetry employed for this shelxl refinement is uniquely defined
by the following loop, which should always be used as a source of
symmetry information in preference to the above space-group names.
They are only intended as comments.
;
_shelx_estimated_absorpt_t_max 0.497
_shelx_estimated_absorpt_t_min 0.220
_olex2_refinement_description
;
1. Fixed Uiso
 At 1.5 times of:
  All C(H,H,H) groups
2. Restrained distances
 O9-H9 = O8-H8
 0.82 with sigma of 0.01
 O7-H7
 0.82 with sigma of 0.01
3.a Idealised Me refined as rotating group:
 C13(H13A,H13B,H13C), C14(H14A,H14B,H14C), C15(H15A,H15B,H15C)
;
_olex2_submission_special_instructions 'No special instructions were received'

loop_
_space_group_symop_operation_xyz
'x, y, z'
'-x, y, -z+1/2'
'x+1/2, y+1/2, z'
'-x+1/2, y+1/2, -z+1/2'
'-x, -y, -z'
'x, -y, z-1/2'
'-x+1/2, -y+1/2, -z'
'x+1/2, -y+1/2, z-1/2'

loop_
_atom_site_label
_atom_site_type_symbol
_atom_site_fract_x
_atom_site_fract_y
_atom_site_fract_z
_atom_site_U_iso_or_equiv
_atom_site_adp_type
_atom_site_occupancy
_atom_site_site_symmetry_order
_atom_site_calc_flag
_atom_site_refinement_flags_posn
_atom_site_refinement_flags_adp
_atom_site_refinement_flags_occupancy
_atom_site_disorder_assembly
_atom_site_disorder_group
Dy1 Dy 0.52392(2) 0.52090(2) 0.39319(2) 0.01664(5) Uani 1 1 d . . . . .
Br1 Br 0.75950(2) 0.48849(3) 0.31586(2) 0.03282(9) Uani 1 1 d . . . . .
Br2 Br 0.90476(2) 0.63132(3) 0.33864(2) 0.03031(9) Uani 1 1 d . . . . .
Br3 Br 0.77313(2) 1.10549(3) 0.35590(2) 0.03376(10) Uani 1 1 d . . . . .
Br4 Br 0.62777(2) 0.95780(4) 0.33121(2) 0.03646(10) Uani 1 1 d . . . . .
Br5 Br 0.64318(2) 0.14528(3) 0.49670(2) 0.03723(10) Uani 1 1 d . . . . .
Br6 Br 0.63666(2) -0.16948(3) 0.50323(2) 0.02942(9) Uani 1 1 d . . . . .
O1 O 0.60882(12) 0.6506(2) 0.36589(12) 0.0272(5) Uani 1 1 d . . . . .
O2 O 0.61842(14) 0.6334(3) 0.26630(13) 0.0427(7) Uani 1 1 d . . . . .
O3 O 0.90779(12) 0.9759(2) 0.41071(12) 0.0270(5) Uani 1 1 d . . . . .
O4 O 0.93670(11) 0.9223(2) 0.32040(11) 0.0255(5) Uani 1 1 d . . . . .
O5 O 0.51635(12) 0.3143(2) 0.43391(12) 0.0263(5) Uani 1 1 d . . . . .
O6 O 0.49879(12) 0.3443(2) 0.53133(12) 0.0273(5) Uani 1 1 d . . . . .
O7 O 0.58103(14) 0.4049(2) 0.32216(14) 0.0321(6) Uani 1 1 d D . . . .
H7 H 0.590(3) 0.437(5) 0.2898(14) 0.070(19) Uiso 1 1 d D . . . .
O8 O 0.61611(12) 0.4944(3) 0.46978(12) 0.0292(6) Uani 1 1 d D . . . .
H8 H 0.611(2) 0.505(4) 0.5060(7) 0.036(13) Uiso 1 1 d D . . . .
O9 O 0.46691(14) 0.6757(2) 0.33084(13) 0.0338(6) Uani 1 1 d D . . . .
H9 H 0.4455(18) 0.647(4) 0.3008(12) 0.028(11) Uiso 1 1 d D . . . .
C1 C 0.63759(16) 0.6679(3) 0.31784(16) 0.0223(7) Uani 1 1 d . . . . .
C2 C 0.70483(15) 0.7347(3) 0.32733(15) 0.0193(6) Uani 1 1 d . . . . .
C3 C 0.76377(16) 0.6662(3) 0.32734(15) 0.0205(6) Uani 1 1 d . . . . .
C4 C 0.82554(16) 0.7277(3) 0.33673(15) 0.0209(6) Uani 1 1 d . . . . .
C5 C 0.82839(16) 0.8583(3) 0.34648(16) 0.0210(6) Uani 1 1 d . . . . .
C6 C 0.89536(16) 0.9231(3) 0.35972(16) 0.0220(7) Uani 1 1 d . . . . .
C7 C 0.76965(16) 0.9268(3) 0.34603(16) 0.0227(7) Uani 1 1 d . . . . .
C8 C 0.70823(15) 0.8659(3) 0.33585(16) 0.0209(6) Uani 1 1 d . . . . .
C9 C 0.50599(15) 0.2758(3) 0.48570(15) 0.0185(6) Uani 1 1 d . . . . .
C10 C 0.50250(15) 0.1325(3) 0.49431(14) 0.0169(6) Uani 1 1 d . . . . .
C11 C 0.56092(15) 0.0601(3) 0.49708(15) 0.0187(6) Uani 1 1 d . . . . .
C12 C 0.55842(15) -0.0715(3) 0.50197(15) 0.0190(6) Uani 1 1 d . . . . .
C13 C 0.5915(3) 0.2730(4) 0.3156(3) 0.0603(15) Uani 1 1 d . . . . .
H13A H 0.634114 0.258836 0.300343 0.091 Uiso 1 1 calc R U . . .
H13B H 0.557094 0.238400 0.287473 0.091 Uiso 1 1 calc R U . . .
H13C H 0.590280 0.232222 0.354517 0.091 Uiso 1 1 calc R U . . .
C14 C 0.6860(2) 0.4926(5) 0.4680(2) 0.0500(12) Uani 1 1 d . . . . .
H14A H 0.697897 0.430171 0.439042 0.075 Uiso 1 1 calc R U . . .
H14B H 0.706653 0.471644 0.507702 0.075 Uiso 1 1 calc R U . . .
H14C H 0.701053 0.574632 0.456086 0.075 Uiso 1 1 calc R U . . .
C15 C 0.4561(3) 0.8073(4) 0.3400(2) 0.0524(13) Uani 1 1 d . . . . .
H15A H 0.458591 0.851818 0.302205 0.079 Uiso 1 1 calc R U . . .
H15B H 0.489632 0.839395 0.369761 0.079 Uiso 1 1 calc R U . . .
H15C H 0.412882 0.819731 0.354350 0.079 Uiso 1 1 calc R U . . .

loop_
_atom_site_aniso_label
_atom_site_aniso_U_11
_atom_site_aniso_U_22
_atom_site_aniso_U_33
_atom_site_aniso_U_23
_atom_site_aniso_U_13
_atom_site_aniso_U_12
Dy1 0.01521(7) 0.01300(7) 0.02166(8) 0.00126(5) 0.00131(5) -0.00223(5)
Br1 0.03360(19) 0.02054(16) 0.0445(2) -0.00523(15) 0.00444(16) -0.00652(14)
Br2 0.02239(17) 0.02511(17) 0.0432(2) -0.00289(15) 0.00135(15) 0.00222(13)
Br3 0.02826(18) 0.01919(16) 0.0536(3) -0.00212(15) 0.00210(16) -0.00266(13)
Br4 0.02037(17) 0.02904(19) 0.0597(3) 0.00531(17) 0.00185(16) 0.00235(14)
Br5 0.02034(17) 0.02262(17) 0.0685(3) 0.00617(17) 0.00264(17) -0.00515(13)
Br6 0.02198(17) 0.02075(16) 0.0458(2) 0.00293(14) 0.00464(15) 0.00497(12)
O1 0.0234(12) 0.0287(13) 0.0299(14) 0.0032(10) 0.0050(10) -0.0094(10)
O2 0.0362(16) 0.064(2) 0.0268(15) -0.0036(14) -0.0059(12) -0.0186(14)
O3 0.0201(12) 0.0331(13) 0.0275(13) -0.0073(11) 0.0008(10) -0.0063(10)
O4 0.0202(11) 0.0286(13) 0.0280(13) -0.0027(10) 0.0033(10) -0.0055(9)
O5 0.0328(13) 0.0186(11) 0.0275(13) 0.0064(10) 0.0024(10) -0.0042(10)
O6 0.0301(13) 0.0193(11) 0.0326(15) -0.0078(10) 0.0025(11) -0.0009(10)
O7 0.0358(14) 0.0233(13) 0.0393(17) 0.0027(12) 0.0162(12) 0.0034(11)
O8 0.0205(12) 0.0408(15) 0.0261(14) 0.0054(12) 0.0008(10) -0.0009(10)
O9 0.0379(15) 0.0215(12) 0.0389(17) 0.0029(11) -0.0147(12) 0.0006(11)
C1 0.0186(15) 0.0220(15) 0.0254(18) 0.0012(13) -0.0020(13) -0.0067(12)
C2 0.0182(14) 0.0227(15) 0.0172(15) 0.0011(12) 0.0021(12) -0.0073(12)
C3 0.0236(16) 0.0173(14) 0.0204(16) -0.0001(12) 0.0019(12) -0.0070(12)
C4 0.0182(15) 0.0221(15) 0.0222(17) 0.0001(12) 0.0006(12) -0.0023(12)
C5 0.0190(15) 0.0204(15) 0.0234(17) 0.0001(12) 0.0014(12) -0.0045(12)
C6 0.0165(14) 0.0187(15) 0.0301(18) -0.0015(13) -0.0016(13) -0.0036(12)
C7 0.0227(16) 0.0184(15) 0.0269(18) -0.0006(13) 0.0025(13) -0.0046(12)
C8 0.0149(14) 0.0223(15) 0.0253(17) 0.0022(13) 0.0005(12) -0.0009(11)
C9 0.0157(14) 0.0124(13) 0.0271(18) 0.0009(12) -0.0007(12) 0.0011(11)
C10 0.0197(15) 0.0130(13) 0.0180(16) 0.0006(11) 0.0011(11) 0.0012(11)
C11 0.0181(14) 0.0153(14) 0.0227(16) 0.0032(12) 0.0018(12) -0.0013(11)
C12 0.0184(14) 0.0153(14) 0.0233(16) 0.0000(12) 0.0025(12) 0.0030(11)
C13 0.097(4) 0.025(2) 0.065(4) -0.002(2) 0.042(3) 0.006(2)
C14 0.024(2) 0.080(4) 0.046(3) 0.017(2) 0.0058(18) 0.007(2)
C15 0.068(3) 0.024(2) 0.061(3) 0.010(2) -0.014(3) 0.007(2)

loop_
_atom_type_symbol
_atom_type_description
_atom_type_scat_dispersion_real
_atom_type_scat_dispersion_imag
_atom_type_scat_source
C C 0.0033 0.0016 'International Tables Vol C Tables 4.2.6.8 and 6.1.1.4'
H H 0.0000 0.0000 'International Tables Vol C Tables 4.2.6.8 and 6.1.1.4'
Br Br -0.2901 2.4595 'International Tables Vol C Tables 4.2.6.8 and 6.1.1.4'
Dy Dy -0.1892 4.4098 'International Tables Vol C Tables 4.2.6.8 and 6.1.1.4'
O O 0.0106 0.0060 'International Tables Vol C Tables 4.2.6.8 and 6.1.1.4'

loop_
_geom_angle_atom_site_label_1
_geom_angle_atom_site_label_2
_geom_angle_atom_site_label_3
_geom_angle
_geom_angle_site_symmetry_1
_geom_angle_site_symmetry_3
_geom_angle_publ_flag
O1 Dy1 O3 153.40(9) . 3_445 ?
O1 Dy1 O4 125.12(9) . 3_445 ?
O1 Dy1 O5 135.82(9) . . ?
O1 Dy1 O7 73.78(9) . . ?
O1 Dy1 O8 72.98(9) . . ?
O1 Dy1 O9 76.97(9) . . ?
O3 Dy1 O4 52.55(8) 3_445 3_445 ?
O5 Dy1 O3 70.66(9) . 3_445 ?
O5 Dy1 O4 78.18(8) . 3_445 ?
O5 Dy1 O8 72.53(9) . . ?
O5 Dy1 O9 144.21(9) . . ?
O6 Dy1 O1 91.14(9) 5_666 . ?
O6 Dy1 O3 75.53(8) 5_666 3_445 ?
O6 Dy1 O4 123.80(8) 5_666 3_445 ?
O6 Dy1 O5 106.05(9) 5_666 . ?
O6 Dy1 O7 162.26(10) 5_666 . ?
O6 Dy1 O8 75.63(9) 5_666 . ?
O6 Dy1 O9 82.77(10) 5_666 . ?
O7 Dy1 O3 122.02(9) . 3_445 ?
O7 Dy1 O4 73.50(9) . 3_445 ?
O7 Dy1 O5 79.91(9) . . ?
O7 Dy1 O8 90.75(10) . . ?
O7 Dy1 O9 102.31(10) . . ?
O8 Dy1 O3 123.76(9) . 3_445 ?
O8 Dy1 O4 148.80(9) . 3_445 ?
O9 Dy1 O3 78.56(10) . 3_445 ?
O9 Dy1 O4 68.62(9) . 3_445 ?
O9 Dy1 O8 142.27(9) . . ?
C1 O1 Dy1 135.0(2) . . ?
C6 O3 Dy1 93.7(2) . 3 ?
C6 O4 Dy1 91.56(19) . 3 ?
C9 O5 Dy1 132.0(2) . . ?
C9 O6 Dy1 173.3(2) . 5_666 ?
Dy1 O7 H7 121(4) . . ?
C13 O7 Dy1 131.4(3) . . ?
C13 O7 H7 106(4) . . ?
Dy1 O8 H8 121(3) . . ?
C14 O8 Dy1 133.8(3) . . ?
C14 O8 H8 103(3) . . ?
Dy1 O9 H9 114(3) . . ?
C15 O9 Dy1 131.5(3) . . ?
C15 O9 H9 114(3) . . ?
O1 C1 C2 114.7(3) . . ?
O2 C1 O1 127.1(3) . . ?
O2 C1 C2 118.1(3) . . ?
C3 C2 C1 120.6(3) . . ?
C3 C2 C8 118.8(3) . . ?
C8 C2 C1 120.6(3) . . ?
C2 C3 Br1 119.0(2) . . ?
C2 C3 C4 120.5(3) . . ?
C4 C3 Br1 120.5(2) . . ?
C3 C4 Br2 119.5(2) . . ?
C5 C4 Br2 120.3(2) . . ?
C5 C4 C3 120.2(3) . . ?
C4 C5 C6 119.9(3) . . ?
C7 C5 C4 119.3(3) . . ?
C7 C5 C6 120.8(3) . . ?
O3 C6 Dy1 59.87(17) . 3 ?
O3 C6 C5 118.4(3) . . ?
O4 C6 Dy1 62.18(17) . 3 ?
O4 C6 O3 121.7(3) . . ?
O4 C6 C5 119.8(3) . . ?
C5 C6 Dy1 173.6(2) . 3 ?
C5 C7 Br3 119.5(2) . . ?
C5 C7 C8 120.5(3) . . ?
C8 C7 Br3 119.9(2) . . ?
C2 C8 Br4 118.0(2) . . ?
C7 C8 Br4 121.3(2) . . ?
C7 C8 C2 120.7(3) . . ?
O5 C9 O6 125.8(3) . . ?
O5 C9 C10 116.7(3) . . ?
O6 C9 C10 117.5(3) . . ?
C11 C10 C9 119.9(3) . . ?
C12 C10 C9 121.0(3) 5_656 . ?
C12 C10 C11 119.2(3) 5_656 . ?
C10 C11 Br5 118.5(2) . . ?
C12 C11 Br5 120.8(2) . . ?
C12 C11 C10 120.7(3) . . ?
C10 C12 Br6 119.1(2) 5_656 . ?
C11 C12 Br6 120.8(2) . . ?
C11 C12 C10 120.1(3) . 5_656 ?
O7 C13 H13A 109.5 . . ?
O7 C13 H13B 109.5 . . ?
O7 C13 H13C 109.5 . . ?
H13A C13 H13B 109.5 . . ?
H13A C13 H13C 109.5 . . ?
H13B C13 H13C 109.5 . . ?
O8 C14 H14A 109.5 . . ?
O8 C14 H14B 109.5 . . ?
O8 C14 H14C 109.5 . . ?
H14A C14 H14B 109.5 . . ?
H14A C14 H14C 109.5 . . ?
H14B C14 H14C 109.5 . . ?
O9 C15 H15A 109.5 . . ?
O9 C15 H15B 109.5 . . ?
O9 C15 H15C 109.5 . . ?
H15A C15 H15B 109.5 . . ?
H15A C15 H15C 109.5 . . ?
H15B C15 H15C 109.5 . . ?

loop_
_geom_bond_atom_site_label_1
_geom_bond_atom_site_label_2
_geom_bond_distance
_geom_bond_site_symmetry_2
_geom_bond_publ_flag
Dy1 O1 2.308(2) . ?
Dy1 O3 2.449(2) 3_445 ?
Dy1 O4 2.500(2) 3_445 ?
Dy1 O5 2.364(2) . ?
Dy1 O6 2.261(2) 5_666 ?
Dy1 O7 2.359(3) . ?
Dy1 O8 2.414(3) . ?
Dy1 O9 2.364(3) . ?
Br1 C3 1.890(3) . ?
Br2 C4 1.889(3) . ?
Br3 C7 1.896(3) . ?
Br4 C8 1.883(3) . ?
Br5 C11 1.885(3) . ?
Br6 C12 1.882(3) . ?
O1 C1 1.261(4) . ?
O2 C1 1.222(4) . ?
O3 C6 1.258(4) . ?
O4 C6 1.251(4) . ?
O5 C9 1.244(4) . ?
O6 C9 1.255(4) . ?
O7 H7 0.818(10) . ?
O7 C13 1.415(5) . ?
O8 H8 0.820(10) . ?
O8 C14 1.412(5) . ?
O9 H9 0.818(10) . ?
O9 C15 1.422(5) . ?
C1 C2 1.525(4) . ?
C2 C3 1.389(5) . ?
C2 C8 1.396(4) . ?
C3 C4 1.402(4) . ?
C4 C5 1.394(4) . ?
C5 C6 1.517(4) . ?
C5 C7 1.385(5) . ?
C7 C8 1.395(4) . ?
C9 C10 1.524(4) . ?
C10 C11 1.399(4) . ?
C10 C12 1.394(4) 5_656 ?
C11 C12 1.393(4) . ?
C13 H13A 0.9600 . ?
C13 H13B 0.9600 . ?
C13 H13C 0.9600 . ?
C14 H14A 0.9600 . ?
C14 H14B 0.9600 . ?
C14 H14C 0.9600 . ?
C15 H15A 0.9600 . ?
C15 H15B 0.9600 . ?
C15 H15C 0.9600 . ?

loop_
_geom_hbond_atom_site_label_D
_geom_hbond_atom_site_label_H
_geom_hbond_atom_site_label_A
_geom_hbond_distance_DH
_geom_hbond_distance_HA
_geom_hbond_distance_DA
_geom_hbond_angle_DHA
_geom_hbond_site_symmetry_A
_geom_hbond_publ_flag
O7 H7 O2 0.818(10) 2.22(5) 2.834(4) 131(5) . yes
O7 H7 O4 0.818(10) 2.44(4) 3.131(4) 143(5) 4_645 yes
O8 H8 O3 0.820(10) 1.913(12) 2.731(4) 175(5) 7_666 yes
O9 H9 O2 0.818(10) 1.878(17) 2.663(4) 160(4) 2_655 yes
C13 H13C O5 0.96 2.54 3.150(6) 121.4 . yes

loop_
_geom_torsion_atom_site_label_1
_geom_torsion_atom_site_label_2
_geom_torsion_atom_site_label_3
_geom_torsion_atom_site_label_4
_geom_torsion
_geom_torsion_site_symmetry_1
_geom_torsion_site_symmetry_2
_geom_torsion_site_symmetry_3
_geom_torsion_site_symmetry_4
_geom_torsion_publ_flag
Dy1 O1 C1 O2 15.3(6) . . . . ?
Dy1 O1 C1 C2 -162.1(2) . . . . ?
Dy1 O3 C6 O4 -6.6(3) 3 . . . ?
Dy1 O3 C6 C5 173.0(3) 3 . . . ?
Dy1 O4 C6 O3 6.5(3) 3 . . . ?
Dy1 O4 C6 C5 -173.1(3) 3 . . . ?
Dy1 O5 C9 O6 -2.5(5) . . . . ?
Dy1 O5 C9 C10 178.19(19) . . . . ?
Br1 C3 C4 Br2 -0.6(4) . . . . ?
Br1 C3 C4 C5 -178.6(3) . . . . ?
Br2 C4 C5 C6 -1.0(4) . . . . ?
Br2 C4 C5 C7 -178.8(3) . . . . ?
Br3 C7 C8 Br4 0.3(4) . . . . ?
Br3 C7 C8 C2 178.8(3) . . . . ?
Br5 C11 C12 Br6 -4.0(4) . . . . ?
Br5 C11 C12 C10 176.3(2) . . . 5_656 ?
O1 C1 C2 C3 102.2(4) . . . . ?
O1 C1 C2 C8 -78.1(4) . . . . ?
O2 C1 C2 C3 -75.4(4) . . . . ?
O2 C1 C2 C8 104.3(4) . . . . ?
O5 C9 C10 C11 74.1(4) . . . . ?
O5 C9 C10 C12 -104.4(4) . . . 5_656 ?
O6 C9 C10 C11 -105.3(4) . . . . ?
O6 C9 C10 C12 76.2(4) . . . 5_656 ?
C1 C2 C3 Br1 -0.3(4) . . . . ?
C1 C2 C3 C4 -179.3(3) . . . . ?
C1 C2 C8 Br4 -3.1(4) . . . . ?
C1 C2 C8 C7 178.4(3) . . . . ?
C2 C3 C4 Br2 178.3(3) . . . . ?
C2 C3 C4 C5 0.3(5) . . . . ?
C3 C2 C8 Br4 176.6(2) . . . . ?
C3 C2 C8 C7 -1.9(5) . . . . ?
C3 C4 C5 C6 177.0(3) . . . . ?
C3 C4 C5 C7 -0.8(5) . . . . ?
C4 C5 C6 O3 -116.5(4) . . . . ?
C4 C5 C6 O4 63.2(5) . . . . ?
C4 C5 C7 Br3 -177.4(3) . . . . ?
C4 C5 C7 C8 -0.1(5) . . . . ?
C5 C7 C8 Br4 -177.0(3) . . . . ?
C5 C7 C8 C2 1.5(5) . . . . ?
C6 C5 C7 Br3 4.8(5) . . . . ?
C6 C5 C7 C8 -177.8(3) . . . . ?
C7 C5 C6 O3 61.3(5) . . . . ?
C7 C5 C6 O4 -119.1(4) . . . . ?
C8 C2 C3 Br1 180.0(3) . . . . ?
C8 C2 C3 C4 1.0(5) . . . . ?
C9 C10 C11 Br5 5.1(4) . . . . ?
C9 C10 C11 C12 -176.9(3) . . . . ?
C10 C11 C12 Br6 178.1(2) . . . . ?
C10 C11 C12 C10 -1.6(5) . . . 5_656 ?
C12 C10 C11 Br5 -176.4(2) 5_656 . . . ?
C12 C10 C11 C12 1.6(5) 5_656 . . . ?
